data_1534097
loop_
_publ_author_name
'Jung, Youngeun'
'Kim, Ikyon'

_publ_section_title
;
 Deformylative Intramolecular Hydroarylation: Synthesis of
 Benzo[e]pyrido[1,2-a]indoles.
;
_journal_issue 18
_journal_name_full 'Organic letters'
_journal_page_first 4600
_journal_page_last 4603
_journal_paper_doi 10.1021/acs.orglett.5b02331
_journal_volume 17
_journal_year 2015
_chemical_formula_moiety 'C27 H21 N O4'
_chemical_formula_sum 'C27 H21 N O4'
_chemical_formula_weight 423.45
_space_group_crystal_system monoclinic
_space_group_IT_number 14
_space_group_name_Hall '-P 2ybc'
_space_group_name_H-M_alt 'P 1 21/c 1'
_symmetry_space_group_name_Hall '-P 2ybc'
_symmetry_space_group_name_H-M 'P 1 21/c 1'
_atom_sites_solution_hydrogens geom
_audit_creation_date 2015-05-11
_audit_creation_method
;
Olex2 1.2
(compiled 2015.01.26 svn.r3150 for OlexSys, GUI svn.r4998)
;
_cell_angle_alpha 90
_cell_angle_beta 92.216(4)
_cell_angle_gamma 90
_cell_formula_units_Z 4
_cell_length_a 11.7836(12)
_cell_length_b 8.1908(7)
_cell_length_c 21.1196(19)
_cell_measurement_reflns_used 9919
_cell_measurement_temperature 99.9
_cell_measurement_theta_max 26.01
_cell_measurement_theta_min 2.54
_cell_volume 2036.9(3)
_computing_cell_refinement 'SAINT v8.34A (Bruker, 2013)'
_computing_data_reduction 'SAINT v8.34A (Bruker, 2013)'
_computing_molecular_graphics 'Olex2 (Dolomanov et al., 2009)'
_computing_publication_material 'Olex2 (Dolomanov et al., 2009)'
_computing_structure_refinement 'XL (Sheldrick, 2008)'
_diffrn_ambient_temperature 99.9
_diffrn_measured_fraction_theta_full 0.966
_diffrn_measured_fraction_theta_max 0.958
_diffrn_measurement_device_type 'Bruker APEX-II CCD'
_diffrn_measurement_method '\f and \w scans'
_diffrn_radiation_type MoK\a
_diffrn_radiation_wavelength 0.71073
_diffrn_reflns_av_R_equivalents 0.0474
_diffrn_reflns_av_unetI/netI 0.0314
_diffrn_reflns_laue_measured_fraction_full 0.966
_diffrn_reflns_laue_measured_fraction_max 0.958
_diffrn_reflns_limit_h_max 14
_diffrn_reflns_limit_h_min -14
_diffrn_reflns_limit_k_max 9
_diffrn_reflns_limit_k_min -9
_diffrn_reflns_limit_l_max 26
_diffrn_reflns_limit_l_min -26
_diffrn_reflns_number 25901
_diffrn_reflns_point_group_measured_fraction_full 0.966
_diffrn_reflns_point_group_measured_fraction_max 0.958
_diffrn_reflns_theta_full 26.000
_diffrn_reflns_theta_max 26.155
_diffrn_reflns_theta_min 2.542
_diffrn_standards_number 0
_exptl_absorpt_coefficient_mu 0.093
_exptl_absorpt_correction_T_max 0.7453
_exptl_absorpt_correction_T_min 0.7068
_exptl_absorpt_correction_type multi-scan
_exptl_absorpt_process_details
;
SADABS-2014/4 (Bruker,2014/4) was used for absorption correction.
wR2(int) was 0.0588 before and 0.0547 after correction.
The Ratio of minimum to maximum transmission is 0.9483.
The \l/2 correction factor is 0.00150.
;
_exptl_crystal_colour 'clear dark yellow'
_exptl_crystal_colour_lustre clear
_exptl_crystal_colour_modifier dark
_exptl_crystal_colour_primary yellow
_exptl_crystal_density_diffrn 1.381
_exptl_crystal_description block
_exptl_crystal_F_000 888
_exptl_crystal_size_max 0.1
_exptl_crystal_size_mid 0.1
_exptl_crystal_size_min 0.1
_refine_diff_density_max 0.258
_refine_diff_density_min -0.229
_refine_diff_density_rms 0.047
_refine_ls_extinction_method none
_refine_ls_goodness_of_fit_ref 1.072
_refine_ls_hydrogen_treatment constr
_refine_ls_matrix_type full
_refine_ls_number_parameters 291
_refine_ls_number_reflns 3893
_refine_ls_number_restraints 0
_refine_ls_restrained_S_all 1.072
_refine_ls_R_factor_all 0.0479
_refine_ls_R_factor_gt 0.0366
_refine_ls_shift/su_max 0.001
_refine_ls_shift/su_mean 0.000
_refine_ls_structure_factor_coef Fsqd
_refine_ls_weighting_details 'w=1/[\s^2^(Fo^2^)+(0.0382P)^2^+1.1084P] where P=(Fo^2^+2Fc^2^)/3'
_refine_ls_weighting_scheme calc
_refine_ls_wR_factor_gt 0.0843
_refine_ls_wR_factor_ref 0.0961
_reflns_Friedel_coverage 0.000
_reflns_number_gt 3245
_reflns_number_total 3893
_reflns_threshold_expression 'I > 2\s(I)'
_cod_data_source_file ol5b02331_si_002.cif
_cod_data_source_block 4a
_cod_database_code 1534097
_shelx_space_group_comment
;
The symmetry employed for this shelxl refinement is uniquely defined
by the following loop, which should always be used as a source of
symmetry information in preference to the above space-group names.
They are only intended as comments.
;
_olex2_refinement_description
;
1. Others
 Fixed Uiso: H5(0.024) H6(0.026) H7(0.028) H8(0.025) H13A(0.031) H13B(0.031)
 H14A(0.052) H14B(0.052) H14C(0.052) H15(0.021) H19(0.025) H20(0.028)
 H21(0.029) H22(0.026) H26(0.026) H27(0.029) H29(0.023) H30(0.022) H32A(0.04)
 H32B(0.04) H32C(0.04)
 Fixed X: H5(0.2932) H6(0.368) H7(0.5633) H8(0.6804) H13A(0.9304) H13B(0.9048)
 H14A(0.946) H14B(0.9784) H14C(1.0539) H15(0.2413) H19(0.6651) H20(0.6402)
 H21(0.4581) H22(0.303) H26(-0.0473) H27(-0.1776) H29(0.0762) H30(0.2064) H32A(-
 0.0837) H32B(-0.1848) H32C(-0.0612)
 Fixed Y: H5(0.6252) H6(0.5108) H7(0.5423) H8(0.6858) H13A(0.9174)
 H13B(0.9307) H14A(0.6478) H14B(0.6422) H14C(0.7469) H15(0.7592) H19(1.0304)
 H20(1.1746) H21(1.2035) H22(1.0847) H26(0.9431) H27(0.7351) H29(0.3996)
 H30(0.6107) H32A(0.2473) H32B(0.1988) H32C(0.2387)
 Fixed Z: H5(0.4621) H6(0.3732) H7(0.3544) H8(0.4247) H13A(0.5409)
 H13B(0.4657) H14A(0.4564) H14B(0.5306) H14C(0.4841) H15(0.5568) H19(0.6542)
 H20(0.7466) H21(0.7869) H22(0.7351) H26(0.6648) H27(0.677) H29(0.6717)
 H30(0.6575) H32A(0.6346) H32B(0.6795) H32C(0.7098)
;
_shelx_shelxl_version_number 2014/7
_olex2_submission_special_instructions 'No special instructions were received'

loop_
_space_group_symop_operation_xyz
'x, y, z'
'-x, y+1/2, -z+1/2'
'-x, -y, -z'
'x, -y-1/2, z-1/2'

loop_
_atom_site_label
_atom_site_type_symbol
_atom_site_fract_x
_atom_site_fract_y
_atom_site_fract_z
_atom_site_U_iso_or_equiv
_atom_site_adp_type
_atom_site_occupancy
_atom_site_site_symmetry_order
_atom_site_calc_flag
_atom_site_refinement_flags_posn
O11 O 0.75216(9) 1.02884(13) 0.56365(5) 0.0233(3) Uani 1 1 d .
O12 O 0.78866(8) 0.79794(13) 0.51089(5) 0.0237(3) Uani 1 1 d .
O24 O 0.14101(9) 1.07817(13) 0.66178(5) 0.0261(3) Uani 1 1 d .
O31 O -0.14726(9) 0.43497(14) 0.68089(6) 0.0278(3) Uani 1 1 d .
N4 N 0.44140(10) 0.72290(15) 0.49636(5) 0.0163(3) Uani 1 1 d .
C1 C 0.60151(12) 0.84170(18) 0.53751(7) 0.0172(3) Uani 1 1 d .
C2 C 0.50935(12) 0.88061(18) 0.57755(6) 0.0162(3) Uani 1 1 d .
C3 C 0.41227(12) 0.80438(17) 0.55127(6) 0.0163(3) Uani 1 1 d .
C5 C 0.37162(13) 0.63716(19) 0.45440(7) 0.0201(3) Uani 1 1 d .
H5 H 0.2932 0.6252 0.4621 0.024 Uiso 1 1 calc R
C6 C 0.41546(13) 0.57027(19) 0.40229(7) 0.0220(3) Uani 1 1 d .
H6 H 0.3680 0.5108 0.3732 0.026 Uiso 1 1 calc R
C7 C 0.53269(13) 0.58915(19) 0.39121(7) 0.0231(3) Uani 1 1 d .
H7 H 0.5633 0.5423 0.3544 0.028 Uiso 1 1 calc R
C8 C 0.60208(13) 0.67369(19) 0.43269(7) 0.0205(3) Uani 1 1 d .
H8 H 0.6804 0.6858 0.4247 0.025 Uiso 1 1 calc R
C9 C 0.55692(12) 0.74336(18) 0.48774(7) 0.0174(3) Uani 1 1 d .
C10 C 0.71816(12) 0.90176(18) 0.54011(7) 0.0184(3) Uani 1 1 d .
C13 C 0.90302(12) 0.8566(2) 0.50274(8) 0.0259(4) Uani 1 1 d .
H13A H 0.9304 0.9174 0.5409 0.031 Uiso 1 1 calc R
H13B H 0.9048 0.9307 0.4657 0.031 Uiso 1 1 calc R
C14 C 0.97669(14) 0.7108(2) 0.49259(8) 0.0349(4) Uani 1 1 d .
H14A H 0.9460 0.6478 0.4564 0.052 Uiso 1 1 calc GR
H14B H 0.9784 0.6422 0.5306 0.052 Uiso 1 1 calc GR
H14C H 1.0539 0.7469 0.4841 0.052 Uiso 1 1 calc GR
C15 C 0.30396(12) 0.81507(18) 0.57635(7) 0.0179(3) Uani 1 1 d .
H15 H 0.2413 0.7592 0.5568 0.021 Uiso 1 1 calc R
C16 C 0.29032(12) 0.90780(18) 0.62965(7) 0.0179(3) Uani 1 1 d .
C17 C 0.38736(12) 0.98635(18) 0.66075(6) 0.0172(3) Uani 1 1 d .
C18 C 0.49791(12) 0.97065(17) 0.63576(6) 0.0162(3) Uani 1 1 d .
C19 C 0.59094(13) 1.04177(19) 0.66979(7) 0.0206(3) Uani 1 1 d .
H19 H 0.6651 1.0304 0.6542 0.025 Uiso 1 1 calc R
C20 C 0.57644(13) 1.12684(19) 0.72477(7) 0.0233(3) Uani 1 1 d .
H20 H 0.6402 1.1746 0.7466 0.028 Uiso 1 1 calc R
C21 C 0.46787(13) 1.1437(2) 0.74894(7) 0.0239(3) Uani 1 1 d .
H21 H 0.4581 1.2035 0.7869 0.029 Uiso 1 1 calc R
C22 C 0.37598(13) 1.07404(19) 0.71795(7) 0.0214(3) Uani 1 1 d .
H22 H 0.3030 1.0847 0.7351 0.026 Uiso 1 1 calc R
C23 C 0.17259(12) 0.93845(19) 0.65126(7) 0.0190(3) Uani 1 1 d .
C25 C 0.09335(12) 0.79860(18) 0.65830(6) 0.0178(3) Uani 1 1 d .
C26 C -0.02222(12) 0.8329(2) 0.66530(7) 0.0213(3) Uani 1 1 d .
H26 H -0.0473 0.9431 0.6648 0.026 Uiso 1 1 calc R
C27 C -0.09959(13) 0.7097(2) 0.67290(7) 0.0240(3) Uani 1 1 d .
H27 H -0.1776 0.7351 0.6770 0.029 Uiso 1 1 calc R
C28 C -0.06371(12) 0.54736(19) 0.67454(7) 0.0209(3) Uani 1 1 d .
C29 C 0.05109(12) 0.50974(19) 0.66951(7) 0.0194(3) Uani 1 1 d .
H29 H 0.0762 0.3996 0.6717 0.023 Uiso 1 1 calc R
C30 C 0.12829(12) 0.63589(18) 0.66125(6) 0.0183(3) Uani 1 1 d .
H30 H 0.2064 0.6107 0.6575 0.022 Uiso 1 1 calc R
C32 C -0.11686(14) 0.2667(2) 0.67579(8) 0.0270(4) Uani 1 1 d .
H32A H -0.0837 0.2473 0.6346 0.040 Uiso 1 1 calc GR
H32B H -0.1848 0.1988 0.6795 0.040 Uiso 1 1 calc GR
H32C H -0.0612 0.2387 0.7098 0.040 Uiso 1 1 calc GR

loop_
_atom_site_aniso_label
_atom_site_aniso_U_11
_atom_site_aniso_U_22
_atom_site_aniso_U_33
_atom_site_aniso_U_23
_atom_site_aniso_U_13
_atom_site_aniso_U_12
O11 0.0210(5) 0.0215(6) 0.0275(6) -0.0035(4) 0.0005(4) -0.0047(4)
O12 0.0178(5) 0.0251(6) 0.0285(6) -0.0039(5) 0.0037(4) -0.0009(4)
O24 0.0245(6) 0.0193(6) 0.0346(6) -0.0021(5) 0.0027(5) 0.0017(4)
O31 0.0196(5) 0.0231(7) 0.0410(7) -0.0023(5) 0.0048(5) -0.0055(4)
N4 0.0188(6) 0.0144(7) 0.0155(6) 0.0003(5) -0.0003(5) -0.0019(5)
C1 0.0197(7) 0.0146(8) 0.0174(7) 0.0021(5) 0.0008(5) 0.0003(5)
C2 0.0183(7) 0.0146(8) 0.0156(7) 0.0036(5) -0.0006(5) -0.0006(5)
C3 0.0204(7) 0.0136(8) 0.0148(7) 0.0014(5) 0.0000(5) -0.0002(5)
C5 0.0223(7) 0.0190(8) 0.0187(7) 0.0014(6) -0.0032(6) -0.0029(6)
C6 0.0303(8) 0.0159(8) 0.0195(7) -0.0014(6) -0.0046(6) -0.0024(6)
C7 0.0305(8) 0.0222(9) 0.0168(7) -0.0004(6) 0.0020(6) 0.0031(6)
C8 0.0239(8) 0.0185(8) 0.0192(7) 0.0016(6) 0.0028(6) 0.0016(6)
C9 0.0187(7) 0.0160(8) 0.0174(7) 0.0036(6) 0.0003(5) 0.0002(6)
C10 0.0191(7) 0.0197(8) 0.0163(7) 0.0038(6) 0.0009(5) 0.0009(6)
C13 0.0161(7) 0.0366(10) 0.0253(8) 0.0023(7) 0.0024(6) -0.0013(7)
C14 0.0260(9) 0.0476(12) 0.0310(9) -0.0090(8) 0.0021(7) 0.0080(8)
C15 0.0172(7) 0.0190(8) 0.0174(7) 0.0026(6) -0.0011(5) -0.0026(6)
C16 0.0194(7) 0.0174(8) 0.0170(7) 0.0034(6) 0.0012(5) -0.0009(6)
C17 0.0214(7) 0.0142(8) 0.0161(7) 0.0038(5) 0.0003(5) -0.0008(6)
C18 0.0212(7) 0.0120(8) 0.0154(7) 0.0029(5) 0.0000(5) -0.0015(5)
C19 0.0206(7) 0.0218(9) 0.0194(7) 0.0013(6) -0.0005(6) -0.0034(6)
C20 0.0270(8) 0.0220(9) 0.0205(7) -0.0006(6) -0.0038(6) -0.0062(6)
C21 0.0331(9) 0.0227(9) 0.0161(7) -0.0025(6) 0.0014(6) -0.0025(6)
C22 0.0250(8) 0.0209(8) 0.0183(7) 0.0013(6) 0.0031(6) -0.0005(6)
C23 0.0215(7) 0.0204(9) 0.0150(7) 0.0004(6) -0.0006(5) 0.0009(6)
C25 0.0195(7) 0.0201(8) 0.0137(7) -0.0003(5) 0.0006(5) -0.0002(6)
C26 0.0211(7) 0.0214(9) 0.0214(7) -0.0007(6) 0.0012(6) 0.0031(6)
C27 0.0167(7) 0.0279(9) 0.0276(8) -0.0002(6) 0.0027(6) 0.0007(6)
C28 0.0200(7) 0.0239(9) 0.0188(7) -0.0010(6) 0.0012(6) -0.0043(6)
C29 0.0215(7) 0.0185(8) 0.0183(7) -0.0005(6) 0.0010(6) -0.0006(6)
C30 0.0169(7) 0.0227(9) 0.0152(7) -0.0003(6) 0.0004(5) 0.0008(6)
C32 0.0283(8) 0.0238(9) 0.0291(9) -0.0047(7) 0.0053(7) -0.0098(7)

loop_
_atom_type_symbol
_atom_type_description
_atom_type_scat_dispersion_real
_atom_type_scat_dispersion_imag
_atom_type_scat_source
C C 0.0033 0.0016 'International Tables Vol C Tables 4.2.6.8 and 6.1.1.4'
H H 0.0000 0.0000 'International Tables Vol C Tables 4.2.6.8 and 6.1.1.4'
N N 0.0061 0.0033 'International Tables Vol C Tables 4.2.6.8 and 6.1.1.4'
O O 0.0106 0.0060 'International Tables Vol C Tables 4.2.6.8 and 6.1.1.4'

loop_
_geom_angle_atom_site_label_1
_geom_angle_atom_site_label_2
_geom_angle_atom_site_label_3
_geom_angle
C10 O12 C13 115.86(12)
C28 O31 C32 117.47(12)
C5 N4 C3 128.30(12)
C5 N4 C9 122.70(12)
C9 N4 C3 108.98(11)
C2 C1 C10 129.43(13)
C9 C1 C2 107.28(12)
C9 C1 C10 122.97(13)
C1 C2 C18 135.34(13)
C3 C2 C1 106.99(12)
C3 C2 C18 117.63(12)
N4 C3 C2 108.68(12)
N4 C3 C15 126.96(13)
C2 C3 C15 124.33(13)
N4 C5 H5 120.2
C6 C5 N4 119.58(14)
C6 C5 H5 120.2
C5 C6 H6 120.1
C5 C6 C7 119.75(14)
C7 C6 H6 120.1
C6 C7 H7 119.6
C8 C7 C6 120.85(14)
C8 C7 H7 119.6
C7 C8 H8 120.1
C7 C8 C9 119.78(14)
C9 C8 H8 120.1
N4 C9 C1 108.05(12)
N4 C9 C8 117.35(13)
C1 C9 C8 134.50(13)
O11 C10 O12 121.75(13)
O11 C10 C1 126.84(14)
O12 C10 C1 111.40(13)
O12 C13 H13A 110.2
O12 C13 H13B 110.2
O12 C13 C14 107.45(14)
H13A C13 H13B 108.5
C14 C13 H13A 110.2
C14 C13 H13B 110.2
C13 C14 H14A 109.5
C13 C14 H14B 109.5
C13 C14 H14C 109.5
H14A C14 H14B 109.5
H14A C14 H14C 109.5
H14B C14 H14C 109.5
C3 C15 H15 120.6
C16 C15 C3 118.77(13)
C16 C15 H15 120.6
C15 C16 C17 120.18(13)
C15 C16 C23 118.80(13)
C17 C16 C23 120.79(13)
C18 C17 C16 120.49(13)
C22 C17 C16 120.89(13)
C22 C17 C18 118.55(13)
C17 C18 C2 118.45(12)
C19 C18 C2 123.18(13)
C19 C18 C17 118.37(13)
C18 C19 H19 119.3
C20 C19 C18 121.39(14)
C20 C19 H19 119.3
C19 C20 H20 119.9
C19 C20 C21 120.25(14)
C21 C20 H20 119.9
C20 C21 H21 120.0
C22 C21 C20 120.08(14)
C22 C21 H21 120.0
C17 C22 H22 119.3
C21 C22 C17 121.35(14)
C21 C22 H22 119.3
O24 C23 C16 120.17(13)
O24 C23 C25 120.27(13)
C25 C23 C16 119.55(13)
C26 C25 C23 118.13(13)
C30 C25 C23 123.65(13)
C30 C25 C26 118.15(14)
C25 C26 H26 119.4
C27 C26 C25 121.11(15)
C27 C26 H26 119.4
C26 C27 H27 120.0
C26 C27 C28 120.07(14)
C28 C27 H27 120.0
O31 C28 C27 115.36(13)
O31 C28 C29 124.50(14)
C29 C28 C27 120.14(14)
C28 C29 H29 120.5
C30 C29 C28 119.06(14)
C30 C29 H29 120.5
C25 C30 H30 119.3
C29 C30 C25 121.43(13)
C29 C30 H30 119.3
O31 C32 H32A 109.5
O31 C32 H32B 109.5
O31 C32 H32C 109.5
H32A C32 H32B 109.5
H32A C32 H32C 109.5
H32B C32 H32C 109.5

loop_
_geom_bond_atom_site_label_1
_geom_bond_atom_site_label_2
_geom_bond_distance
O11 C10 1.2148(18)
O12 C10 1.3542(18)
O12 C13 1.4472(18)
O24 C23 1.2264(19)
O31 C28 1.3582(18)
O31 C32 1.429(2)
N4 C3 1.3924(18)
N4 C5 1.3777(18)
N4 C9 1.3905(18)
C1 C2 1.438(2)
C1 C9 1.410(2)
C1 C10 1.459(2)
C2 C3 1.399(2)
C2 C18 1.444(2)
C3 C15 1.403(2)
C5 H5 0.9500
C5 C6 1.350(2)
C6 H6 0.9500
C6 C7 1.418(2)
C7 H7 0.9500
C7 C8 1.364(2)
C8 H8 0.9500
C8 C9 1.417(2)
C13 H13A 0.9900
C13 H13B 0.9900
C13 C14 1.497(2)
C14 H14A 0.9800
C14 H14B 0.9800
C14 H14C 0.9800
C15 H15 0.9500
C15 C16 1.372(2)
C16 C17 1.447(2)
C16 C23 1.498(2)
C17 C18 1.430(2)
C17 C22 1.416(2)
C18 C19 1.413(2)
C19 H19 0.9500
C19 C20 1.371(2)
C20 H20 0.9500
C20 C21 1.402(2)
C21 H21 0.9500
C21 C22 1.368(2)
C22 H22 0.9500
C23 C25 1.489(2)
C25 C26 1.404(2)
C25 C30 1.396(2)
C26 H26 0.9500
C26 C27 1.373(2)
C27 H27 0.9500
C27 C28 1.396(2)
C28 C29 1.395(2)
C29 H29 0.9500
C29 C30 1.392(2)
C30 H30 0.9500
C32 H32A 0.9800
C32 H32B 0.9800
C32 H32C 0.9800

loop_
_geom_torsion_atom_site_label_1
_geom_torsion_atom_site_label_2
_geom_torsion_atom_site_label_3
_geom_torsion_atom_site_label_4
_geom_torsion
O24 C23 C25 C26 11.8(2)
O24 C23 C25 C30 -165.11(14)
O31 C28 C29 C30 178.06(13)
N4 C3 C15 C16 -176.90(14)
N4 C5 C6 C7 -0.1(2)
C1 C2 C3 N4 -0.91(16)
C1 C2 C3 C15 -179.15(13)
C1 C2 C18 C17 178.16(15)
C1 C2 C18 C19 -2.9(3)
C2 C1 C9 N4 0.35(16)
C2 C1 C9 C8 176.42(16)
C2 C1 C10 O11 -23.5(2)
C2 C1 C10 O12 157.87(14)
C2 C3 C15 C16 1.0(2)
C2 C18 C19 C20 179.76(14)
C3 N4 C5 C6 177.90(14)
C3 N4 C9 C1 -0.93(16)
C3 N4 C9 C8 -177.77(13)
C3 C2 C18 C17 -4.3(2)
C3 C2 C18 C19 174.68(14)
C3 C15 C16 C17 -2.9(2)
C3 C15 C16 C23 171.59(13)
C5 N4 C3 C2 -177.37(14)
C5 N4 C3 C15 0.8(2)
C5 N4 C9 C1 177.70(13)
C5 N4 C9 C8 0.9(2)
C5 C6 C7 C8 0.2(2)
C6 C7 C8 C9 0.2(2)
C7 C8 C9 N4 -0.7(2)
C7 C8 C9 C1 -176.50(16)
C9 N4 C3 C2 1.16(16)
C9 N4 C3 C15 179.33(14)
C9 N4 C5 C6 -0.4(2)
C9 C1 C2 C3 0.34(16)
C9 C1 C2 C18 178.11(16)
C9 C1 C10 O11 149.08(15)
C9 C1 C10 O12 -29.54(19)
C10 O12 C13 C14 159.67(13)
C10 C1 C2 C3 173.84(14)
C10 C1 C2 C18 -8.4(3)
C10 C1 C9 N4 -173.66(13)
C10 C1 C9 C8 2.4(3)
C13 O12 C10 O11 -7.22(19)
C13 O12 C10 C1 171.48(12)
C15 C16 C17 C18 1.1(2)
C15 C16 C17 C22 -176.06(14)
C15 C16 C23 O24 -128.25(15)
C15 C16 C23 C25 50.24(19)
C16 C17 C18 C2 2.5(2)
C16 C17 C18 C19 -176.45(13)
C16 C17 C22 C21 177.58(14)
C16 C23 C25 C26 -166.65(13)
C16 C23 C25 C30 16.4(2)
C17 C16 C23 O24 46.2(2)
C17 C16 C23 C25 -135.35(14)
C17 C18 C19 C20 -1.3(2)
C18 C2 C3 N4 -179.14(12)
C18 C2 C3 C15 2.6(2)
C18 C17 C22 C21 0.4(2)
C18 C19 C20 C21 0.7(2)
C19 C20 C21 C22 0.5(2)
C20 C21 C22 C17 -1.0(2)
C22 C17 C18 C2 179.76(13)
C22 C17 C18 C19 0.8(2)
C23 C16 C17 C18 -173.24(13)
C23 C16 C17 C22 9.6(2)
C23 C25 C26 C27 -179.08(13)
C23 C25 C30 C29 178.31(13)
C25 C26 C27 C28 0.8(2)
C26 C25 C30 C29 1.4(2)
C26 C27 C28 O31 -178.66(13)
C26 C27 C28 C29 1.0(2)
C27 C28 C29 C30 -1.6(2)
C28 C29 C30 C25 0.4(2)
C30 C25 C26 C27 -2.0(2)
C32 O31 C28 C27 173.24(13)
C32 O31 C28 C29 -6.5(2)
